data_4114331
loop_
_publ_author_name
'Olivier Siri'
'Pierre Braunstein'
'Marie-Madeleine Rohmer'
'Marc B\'enard'
'Richard Welter'

_publ_contact_author_address
;
Institut Le Bel, rue Blaise Pascal, 67000 STRASBOURG, FRANCE
;
_publ_contact_author_email braunst@chimie.u-strasbg.fr
_publ_contact_author_fax 0390241322
_publ_contact_author_name
;
Pierre Braunstein 
;
_publ_contact_author_phone 0390241308
_publ_section_title
;
 Novel "Potentially Antiaromatic", Acidichromic Quinonediimines with
 Tunable Delocalization of Their 6\p-Electron Subunits
;
_journal_name_full 'Journal of the American Chemical Society'
_journal_page_first 13793
_journal_page_last 13803
_journal_paper_doi 10.1021/ja035463u
_journal_volume 125
_journal_year 2003
_chemical_formula_moiety 'C26 H49 N4, B F4'
_chemical_formula_sum 'C26 H49 B F4 N4'
_chemical_formula_weight 504.50
_chemical_name_systematic
; 
 ? 
;
_space_group_IT_number 14
_symmetry_cell_setting monoclinic
_symmetry_space_group_name_Hall '-P 2ybc'
_symmetry_space_group_name_H-M 'P 1 21/c 1'
_atom_sites_solution_hydrogens geom
_atom_sites_solution_primary direct
_atom_sites_solution_secondary difmap
_audit_creation_method SHELXL-97
_cell_angle_alpha 90.000(5)
_cell_angle_beta 96.949(5)
_cell_angle_gamma 90.000(5)
_cell_formula_units_Z 4
_cell_length_a 10.944(5)
_cell_length_b 22.920(5)
_cell_length_c 12.172(5)
_cell_measurement_reflns_used 29000
_cell_measurement_temperature 173(2)
_cell_measurement_theta_max 29.1
_cell_measurement_theta_min 1.4
_cell_volume 3031(2)
_computing_cell_refinement 'Denzo (Nonius B.V., 1998)'
_computing_data_collection 'Collect (Nonius B.V., 1998)'
_computing_data_reduction 'Denzo (Nonius B.V., 1998)'
_computing_molecular_graphics 'PLATON 98 (Spek, 1998)'
_computing_publication_material 'SHELXL-97 (Sheldrick, 1997)'
_computing_structure_refinement 'SHELXL-97 (Sheldrick, 1997)'
_computing_structure_solution 'SHELXS-97 (Sheldrick, 1997)'
_diffrn_ambient_temperature 173(2)
_diffrn_measured_fraction_theta_full 0.995
_diffrn_measured_fraction_theta_max 0.995
_diffrn_measurement_device_type KappaCCD
_diffrn_measurement_method '\p scans'
_diffrn_radiation_monochromator graphite
_diffrn_radiation_source 'fine-focus sealed tube'
_diffrn_radiation_type MoK\a
_diffrn_radiation_wavelength 0.71069
_diffrn_reflns_av_R_equivalents 0.0000
_diffrn_reflns_av_sigmaI/netI 0.3132
_diffrn_reflns_limit_h_max 14
_diffrn_reflns_limit_h_min -14
_diffrn_reflns_limit_k_max 31
_diffrn_reflns_limit_k_min 0
_diffrn_reflns_limit_l_max 16
_diffrn_reflns_limit_l_min 0
_diffrn_reflns_number 8067
_diffrn_reflns_theta_full 29.06
_diffrn_reflns_theta_max 29.06
_diffrn_reflns_theta_min 2.45
_exptl_absorpt_coefficient_mu 0.082
_exptl_absorpt_correction_type none
_exptl_crystal_colour red
_exptl_crystal_density_diffrn 1.106
_exptl_crystal_description prism
_exptl_crystal_F_000 1096
_exptl_crystal_size_max 0.13
_exptl_crystal_size_mid 0.10
_exptl_crystal_size_min 0.08
_refine_diff_density_max 0.553
_refine_diff_density_min -0.274
_refine_diff_density_rms 0.044
_refine_ls_extinction_method none
_refine_ls_goodness_of_fit_ref 0.853
_refine_ls_hydrogen_treatment mixed
_refine_ls_matrix_type full
_refine_ls_number_parameters 314
_refine_ls_number_reflns 8066
_refine_ls_number_restraints 6
_refine_ls_restrained_S_all 0.853
_refine_ls_R_factor_all 0.3093
_refine_ls_R_factor_gt 0.0941
_refine_ls_shift/su_max 0.006
_refine_ls_shift/su_mean 0.001
_refine_ls_structure_factor_coef Fsqd
_refine_ls_weighting_details 'calc w=1/[\s^2^(Fo^2^)+(0.0751P)^2^+0.0000P] where P=(Fo^2^+2Fc^2^)/3'
_refine_ls_weighting_scheme calc
_refine_ls_wR_factor_gt 0.1631
_refine_ls_wR_factor_ref 0.2358
_reflns_number_gt 5096
_reflns_number_total 8066
_reflns_threshold_expression >2sigma(I)
_cod_data_source_file ja035463usi20030704_044358.cif
_cod_data_source_block 5.HBF4
_cod_original_sg_symbol_H-M 'P 21/c'
_cod_database_code 4114331

loop_
_symmetry_equiv_pos_as_xyz
'x, y, z'
'-x, y+1/2, -z+1/2'
'-x, -y, -z'
'x, -y-1/2, z-1/2'

loop_
_atom_site_label
_atom_site_type_symbol
_atom_site_fract_x
_atom_site_fract_y
_atom_site_fract_z
_atom_site_U_iso_or_equiv
_atom_site_adp_type
_atom_site_occupancy
_atom_site_symmetry_multiplicity
_atom_site_calc_flag
_atom_site_refinement_flags
N1 N 0.2312(3) 0.15091(14) 0.1800(3) 0.0441(9) Uani 1 1 d .
H1 H 0.2538 0.1326 0.1242 0.053 Uiso 1 1 calc .
N2 N 0.1693(3) 0.03901(15) 0.1154(3) 0.0616(11) Uani 1 1 d .
H2 H 0.2165 0.0610 0.0819 0.074 Uiso 1 1 calc .
N3 N -0.0197(3) 0.13409(14) 0.4736(3) 0.0481(9) Uani 1 1 d .
H3 H -0.0702 0.1105 0.4995 0.058 Uiso 1 1 calc .
N4 N -0.1068(3) 0.03662(13) 0.3962(3) 0.0465(9) Uani 1 1 d .
C12 C 0.0037(4) 0.18822(17) 0.5346(3) 0.0478(11) Uani 1 1 d .
H12A H 0.0391 0.2165 0.4882 0.057 Uiso 1 1 calc .
H12B H 0.0630 0.1811 0.5992 0.057 Uiso 1 1 calc .
C6 C -0.0228(3) 0.05778(16) 0.3422(3) 0.0372(10) Uani 1 1 d .
C1 C 0.0287(4) 0.03362(16) 0.2500(3) 0.0411(10) Uani 1 1 d .
H1A H 0.0037 -0.0033 0.2249 0.049 Uiso 1 1 calc .
C5 C 0.0256(3) 0.11625(16) 0.3847(3) 0.0364(10) Uani 1 1 d .
C7 C 0.2836(4) 0.20846(17) 0.2006(3) 0.0449(11) Uani 1 1 d .
H7A H 0.2356 0.2292 0.2501 0.054 Uiso 1 1 calc .
H7B H 0.2769 0.2298 0.1313 0.054 Uiso 1 1 calc .
C4 C 0.1108(3) 0.14598(16) 0.3299(3) 0.0388(10) Uani 1 1 d .
H4 H 0.1404 0.1820 0.3565 0.047 Uiso 1 1 calc .
C3 C 0.1522(3) 0.12267(16) 0.2364(3) 0.0370(10) Uani 1 1 d .
C8 C 0.4183(4) 0.20828(18) 0.2512(4) 0.0507(12) Uani 1 1 d .
C2 C 0.1129(4) 0.06265(17) 0.1975(3) 0.0400(10) Uani 1 1 d .
C19 C -0.3726(4) 0.0312(2) 0.3417(4) 0.0664(14) Uani 1 1 d .
H19A H -0.4542 0.0313 0.3632 0.100 Uiso 1 1 calc .
H19B H -0.3771 0.0260 0.2631 0.100 Uiso 1 1 calc .
H19C H -0.3331 0.0677 0.3621 0.100 Uiso 1 1 calc .
C18 C -0.2985(4) -0.01853(17) 0.4003(3) 0.0432(11) Uani 1 1 d .
C21 C -0.3582(4) -0.0771(2) 0.3681(4) 0.0673(15) Uani 1 1 d .
H21A H -0.4395 -0.0781 0.3901 0.101 Uiso 1 1 calc .
H21B H -0.3097 -0.1079 0.4046 0.101 Uiso 1 1 calc .
H21C H -0.3632 -0.0822 0.2894 0.101 Uiso 1 1 calc .
C17 C -0.1693(4) -0.01820(17) 0.3654(3) 0.0489(12) Uani 1 1 d .
H17A H -0.1221 -0.0504 0.4008 0.059 Uiso 1 1 calc .
H17B H -0.1744 -0.0235 0.2859 0.059 Uiso 1 1 calc .
C13 C -0.1137(4) 0.21328(18) 0.5714(4) 0.0491(11) Uani 1 1 d .
C14 C -0.0765(4) 0.26755(19) 0.6402(4) 0.0622(13) Uani 1 1 d .
H14A H -0.0204 0.2567 0.7037 0.093 Uiso 1 1 calc .
H14B H -0.1484 0.2851 0.6640 0.093 Uiso 1 1 calc .
H14C H -0.0373 0.2949 0.5961 0.093 Uiso 1 1 calc .
C20 C -0.2930(4) -0.0099(2) 0.5253(4) 0.0635(14) Uani 1 1 d .
H20A H -0.3751 -0.0092 0.5456 0.095 Uiso 1 1 calc .
H20B H -0.2527 0.0263 0.5459 0.095 Uiso 1 1 calc .
H20C H -0.2479 -0.0415 0.5629 0.095 Uiso 1 1 calc .
C22 C 0.1548(5) -0.0211(2) 0.0808(6) 0.105(2) Uani 1 1 d .
H22A H 0.0986 -0.0225 0.0129 0.126 Uiso 1 1 calc .
H22B H 0.1171 -0.0424 0.1367 0.126 Uiso 1 1 calc .
C15 C -0.1712(5) 0.1695(2) 0.6440(5) 0.095(2) Uani 1 1 d .
H15A H -0.1133 0.1602 0.7073 0.142 Uiso 1 1 calc .
H15B H -0.1926 0.1347 0.6024 0.142 Uiso 1 1 calc .
H15C H -0.2440 0.1861 0.6682 0.142 Uiso 1 1 calc .
C11 C 0.4287(4) 0.1807(2) 0.3662(4) 0.0743(15) Uani 1 1 d .
H11A H 0.5135 0.1801 0.3977 0.112 Uiso 1 1 calc .
H11B H 0.3976 0.1415 0.3604 0.112 Uiso 1 1 calc .
H11C H 0.3816 0.2031 0.4127 0.112 Uiso 1 1 calc .
C16 C -0.2029(5) 0.2296(2) 0.4701(5) 0.103(2) Uani 1 1 d .
H16A H -0.2767 0.2456 0.4934 0.154 Uiso 1 1 calc .
H16B H -0.2229 0.1955 0.4260 0.154 Uiso 1 1 calc .
H16C H -0.1653 0.2581 0.4271 0.154 Uiso 1 1 calc .
C10 C 0.4972(4) 0.1736(2) 0.1784(5) 0.0806(16) Uani 1 1 d .
H10A H 0.4895 0.1904 0.1057 0.121 Uiso 1 1 calc .
H10B H 0.4697 0.1338 0.1736 0.121 Uiso 1 1 calc .
H10C H 0.5818 0.1749 0.2103 0.121 Uiso 1 1 calc .
C9 C 0.4632(4) 0.2714(2) 0.2598(4) 0.0716(15) Uani 1 1 d .
H9A H 0.4554 0.2886 0.1873 0.107 Uiso 1 1 calc .
H9B H 0.5480 0.2723 0.2912 0.107 Uiso 1 1 calc .
H9C H 0.4146 0.2931 0.3061 0.107 Uiso 1 1 calc .
C23 C 0.2697(4) -0.05112(15) 0.0620(3) 0.0474(11) Uani 1 1 d D
C25 C 0.3893(6) -0.0436(4) 0.1429(7) 0.069(3) Uiso 0.50 1 d PD
H25A H 0.4541 -0.0660 0.1170 0.104 Uiso 0.50 1 calc P
H25B H 0.3756 -0.0570 0.2151 0.104 Uiso 0.50 1 calc P
H25C H 0.4122 -0.0031 0.1466 0.104 Uiso 0.50 1 calc P
C24 C 0.3015(15) -0.0628(7) 0.1877(5) 0.143(5) Uiso 0.50 1 d PD
H24A H 0.3796 -0.0822 0.2008 0.215 Uiso 0.50 1 calc P
H24B H 0.2390 -0.0870 0.2130 0.215 Uiso 0.50 1 calc P
H24C H 0.3055 -0.0264 0.2270 0.215 Uiso 0.50 1 calc P
C29 C 0.2590(8) -0.11833(19) 0.0504(8) 0.053(3) Uiso 0.50 1 d PD
H29A H 0.3363 -0.1341 0.0347 0.079 Uiso 0.50 1 calc P
H29B H 0.1962 -0.1278 -0.0090 0.079 Uiso 0.50 1 calc P
H29C H 0.2378 -0.1347 0.1182 0.079 Uiso 0.50 1 calc P
C28 C 0.2308(10) -0.1070(3) -0.0046(9) 0.081(4) Uiso 0.50 1 d PD
H28A H 0.3028 -0.1285 -0.0179 0.122 Uiso 0.50 1 calc P
H28B H 0.1850 -0.0964 -0.0740 0.122 Uiso 0.50 1 calc P
H28C H 0.1804 -0.1307 0.0368 0.122 Uiso 0.50 1 calc P
C27 C 0.2981(9) -0.0268(4) -0.0508(5) 0.059(3) Uiso 0.50 1 d PD
H27A H 0.3762 -0.0414 -0.0669 0.089 Uiso 0.50 1 calc P
H27B H 0.3009 0.0151 -0.0477 0.089 Uiso 0.50 1 calc P
H27C H 0.2349 -0.0388 -0.1079 0.089 Uiso 0.50 1 calc P
C26 C 0.3695(9) -0.0150(5) 0.0135(11) 0.108(4) Uiso 0.50 1 d PD
H26A H 0.4408 -0.0389 0.0089 0.162 Uiso 0.50 1 calc P
H26B H 0.3918 0.0179 0.0604 0.162 Uiso 0.50 1 calc P
H26C H 0.3381 -0.0015 -0.0592 0.162 Uiso 0.50 1 calc P
B1 B 0.1608(6) 0.1511(3) -0.1089(5) 0.0630(16) Uani 1 1 d .
F1 F 0.1706(4) 0.14804(17) -0.2186(3) 0.1384(15) Uani 1 1 d .
F2 F 0.1635(4) 0.20799(15) -0.0872(3) 0.1355(15) Uani 1 1 d .
F3 F 0.0636(3) 0.1276(2) -0.0791(5) 0.215(3) Uani 1 1 d .
F4 F 0.2637(3) 0.12546(12) -0.0507(2) 0.0779(9) Uani 1 1 d .

loop_
_atom_site_aniso_label
_atom_site_aniso_U_11
_atom_site_aniso_U_22
_atom_site_aniso_U_33
_atom_site_aniso_U_23
_atom_site_aniso_U_13
_atom_site_aniso_U_12
N1 0.046(2) 0.043(2) 0.045(2) -0.0042(17) 0.0152(18) -0.0028(17)
N2 0.060(3) 0.054(2) 0.077(3) -0.027(2) 0.036(2) -0.018(2)
N3 0.050(2) 0.042(2) 0.057(2) -0.0047(18) 0.0239(19) -0.0142(17)
N4 0.045(2) 0.036(2) 0.059(2) 0.0014(18) 0.0104(19) -0.0089(17)
C12 0.055(3) 0.041(3) 0.049(3) -0.008(2) 0.012(2) -0.014(2)
C6 0.033(2) 0.031(2) 0.046(3) 0.005(2) -0.001(2) -0.0061(19)
C1 0.043(3) 0.033(2) 0.047(3) -0.002(2) 0.006(2) -0.004(2)
C5 0.038(2) 0.037(2) 0.035(2) -0.0015(19) 0.0056(19) 0.0002(19)
C7 0.051(3) 0.035(2) 0.051(3) 0.003(2) 0.017(2) -0.005(2)
C4 0.039(2) 0.029(2) 0.049(3) 0.000(2) 0.006(2) -0.0034(18)
C3 0.033(2) 0.036(2) 0.042(3) 0.004(2) 0.007(2) 0.0019(19)
C8 0.040(3) 0.042(3) 0.069(3) 0.006(2) 0.003(2) -0.003(2)
C2 0.042(3) 0.038(3) 0.040(3) -0.005(2) 0.002(2) 0.003(2)
C19 0.052(3) 0.078(4) 0.071(3) 0.012(3) 0.012(3) 0.004(3)
C18 0.039(2) 0.038(2) 0.053(3) 0.007(2) 0.008(2) 0.000(2)
C21 0.052(3) 0.056(3) 0.095(4) -0.004(3) 0.016(3) -0.021(2)
C17 0.047(3) 0.040(3) 0.062(3) -0.002(2) 0.014(2) -0.010(2)
C13 0.047(3) 0.045(3) 0.054(3) -0.015(2) 0.006(2) -0.004(2)
C14 0.063(3) 0.058(3) 0.066(3) -0.025(3) 0.012(3) -0.001(3)
C20 0.055(3) 0.073(3) 0.064(3) 0.010(3) 0.013(3) -0.008(3)
C22 0.062(4) 0.086(4) 0.174(6) -0.082(4) 0.045(4) -0.022(3)
C15 0.106(4) 0.077(4) 0.116(5) -0.034(4) 0.071(4) -0.035(3)
C11 0.061(3) 0.077(4) 0.080(4) 0.014(3) -0.010(3) -0.008(3)
C16 0.095(4) 0.079(4) 0.118(5) -0.039(4) -0.049(4) 0.019(3)
C10 0.056(3) 0.075(4) 0.114(5) -0.008(3) 0.028(3) 0.006(3)
C9 0.051(3) 0.056(3) 0.108(4) 0.002(3) 0.008(3) -0.014(3)
C23 0.055(3) 0.041(3) 0.047(3) 0.001(2) 0.007(2) -0.010(2)
B1 0.080(5) 0.048(4) 0.062(4) 0.007(3) 0.010(4) -0.002(3)
F1 0.159(4) 0.186(4) 0.065(2) -0.024(2) -0.005(2) 0.059(3)
F2 0.202(4) 0.076(2) 0.131(3) -0.004(2) 0.028(3) 0.058(3)
F3 0.065(2) 0.255(5) 0.321(7) 0.178(5) 0.005(3) -0.046(3)
F4 0.081(2) 0.083(2) 0.0719(19) 0.0172(16) 0.0201(16) 0.0226(17)

loop_
_atom_type_symbol
_atom_type_description
_atom_type_scat_dispersion_real
_atom_type_scat_dispersion_imag
_atom_type_scat_source
C C 0.0033 0.0016 'International Tables Vol C Tables 4.2.6.8 and 6.1.1.4'
H H 0.0000 0.0000 'International Tables Vol C Tables 4.2.6.8 and 6.1.1.4'
B B 0.0013 0.0007 'International Tables Vol C Tables 4.2.6.8 and 6.1.1.4'
N N 0.0061 0.0033 'International Tables Vol C Tables 4.2.6.8 and 6.1.1.4'
F F 0.0171 0.0103 'International Tables Vol C Tables 4.2.6.8 and 6.1.1.4'

loop_
_geom_angle_atom_site_label_1
_geom_angle_atom_site_label_2
_geom_angle_atom_site_label_3
_geom_angle
C3 N1 C7 128.3(3)
C2 N2 C22 123.7(4)
C5 N3 C12 128.9(3)
C6 N4 C17 122.3(4)
N3 C12 C13 111.7(3)
N4 C6 C1 129.0(4)
N4 C6 C5 113.7(4)
C1 C6 C5 117.3(3)
C2 C1 C6 122.3(4)
N3 C5 C4 125.9(4)
N3 C5 C6 114.1(4)
C4 C5 C6 119.9(4)
N1 C7 C8 114.2(3)
C3 C4 C5 120.8(4)
N1 C3 C4 122.2(4)
N1 C3 C2 117.5(4)
C4 C3 C2 120.3(4)
C11 C8 C7 109.4(4)
C11 C8 C9 110.0(4)
C7 C8 C9 108.2(3)
C11 C8 C10 109.3(4)
C7 C8 C10 110.6(4)
C9 C8 C10 109.3(4)
N2 C2 C1 123.3(4)
N2 C2 C3 117.5(4)
C1 C2 C3 119.1(4)
C21 C18 C17 108.4(3)
C21 C18 C19 110.6(4)
C17 C18 C19 108.9(3)
C21 C18 C20 109.5(4)
C17 C18 C20 110.6(4)
C19 C18 C20 108.9(4)
N4 C17 C18 110.7(3)
C15 C13 C16 111.3(4)
C15 C13 C12 110.2(4)
C16 C13 C12 109.6(4)
C15 C13 C14 108.7(4)
C16 C13 C14 110.2(4)
C12 C13 C14 106.8(3)
N2 C22 C23 115.2(4)
C22 C23 C26 117.7(6)
C22 C23 C28 106.3(5)
C26 C23 C28 113.9(7)
C22 C23 C25 121.3(5)
C26 C23 C25 66.5(6)
C28 C23 C25 125.7(6)
C22 C23 C27 103.6(5)
C26 C23 C27 40.5(5)
C28 C23 C27 84.6(6)
C25 C23 C27 106.2(6)
C22 C23 C24 91.2(7)
C26 C23 C24 112.7(8)
C28 C23 C24 112.9(8)
C25 C23 C24 47.2(6)
C27 C23 C24 153.1(8)
C22 C23 C29 114.9(5)
C26 C23 C29 123.2(7)
C28 C23 C29 28.0(5)
C25 C23 C29 102.6(6)
C27 C23 C29 107.3(5)
C24 C23 C29 85.7(7)
F3 B1 F2 110.7(6)
F3 B1 F1 115.1(6)
F2 B1 F1 104.1(5)
F3 B1 F4 109.2(5)
F2 B1 F4 108.5(5)
F1 B1 F4 109.0(5)

loop_
_geom_bond_atom_site_label_1
_geom_bond_atom_site_label_2
_geom_bond_distance
N1 C3 1.334(4)
N1 C7 1.448(5)
N2 C2 1.350(5)
N2 C22 1.443(6)
N3 C5 1.309(5)
N3 C12 1.453(5)
N4 C6 1.289(5)
N4 C17 1.457(5)
C12 C13 1.524(5)
C6 C1 1.427(5)
C6 C5 1.509(5)
C1 C2 1.357(5)
C5 C4 1.389(5)
C7 C8 1.527(6)
C4 C3 1.383(5)
C3 C2 1.501(5)
C8 C11 1.527(6)
C8 C9 1.528(6)
C8 C10 1.532(6)
C19 C18 1.525(6)
C18 C21 1.524(6)
C18 C17 1.525(5)
C18 C20 1.528(6)
C13 C15 1.522(6)
C13 C16 1.524(6)
C13 C14 1.527(5)
C22 C23 1.475(6)
C23 C26 1.545(3)
C23 C28 1.547(3)
C23 C25 1.549(3)
C23 C27 1.549(3)
C23 C24 1.550(3)
C23 C29 1.550(3)
B1 F3 1.282(6)
B1 F2 1.330(6)
B1 F1 1.355(6)
B1 F4 1.387(6)

loop_
_geom_torsion_atom_site_label_1
_geom_torsion_atom_site_label_2
_geom_torsion_atom_site_label_3
_geom_torsion_atom_site_label_4
_geom_torsion
C5 N3 C12 C13 139.0(4)
C17 N4 C6 C1 -2.6(6)
C17 N4 C6 C5 177.3(3)
N4 C6 C1 C2 176.4(4)
C5 C6 C1 C2 -3.6(5)
C12 N3 C5 C4 1.7(7)
C12 N3 C5 C6 -178.4(4)
N4 C6 C5 N3 4.3(5)
C1 C6 C5 N3 -175.8(3)
N4 C6 C5 C4 -175.8(3)
C1 C6 C5 C4 4.1(5)
C3 N1 C7 C8 105.4(5)
N3 C5 C4 C3 179.9(4)
C6 C5 C4 C3 0.1(6)
C7 N1 C3 C4 -2.1(6)
C7 N1 C3 C2 -179.5(3)
C5 C4 C3 N1 177.9(4)
C5 C4 C3 C2 -4.7(6)
N1 C7 C8 C11 -64.5(5)
N1 C7 C8 C9 175.7(4)
N1 C7 C8 C10 56.0(5)
C22 N2 C2 C1 -5.6(7)
C22 N2 C2 C3 170.4(4)
C6 C1 C2 N2 175.0(4)
C6 C1 C2 C3 -0.9(6)
N1 C3 C2 N2 6.6(5)
C4 C3 C2 N2 -170.9(4)
N1 C3 C2 C1 -177.3(3)
C4 C3 C2 C1 5.3(6)
C6 N4 C17 C18 -152.0(4)
C21 C18 C17 N4 -178.9(3)
C19 C18 C17 N4 60.7(5)
C20 C18 C17 N4 -58.9(4)
N3 C12 C13 C15 58.7(5)
N3 C12 C13 C16 -64.0(5)
N3 C12 C13 C14 176.6(3)
C2 N2 C22 C23 -135.9(5)
N2 C22 C23 C26 -35.2(9)
N2 C22 C23 C28 -164.3(6)
N2 C22 C23 C25 42.8(8)
N2 C22 C23 C27 -76.1(6)
N2 C22 C23 C24 81.3(8)
N2 C22 C23 C29 167.1(6)
